data_2011524
loop_
_publ_author_name
'Yasuda, Nobuhiro'
'Uekusa, Hidehiro'
'Ohashi, Yuji'

_publ_section_title
;
 4-Vinylbenzoic acid and 9-vinylanthracene
;
_journal_issue 11
_journal_name_full 'Acta Crystallographica Section C'
_journal_page_first 1364
_journal_page_last 1366
_journal_paper_doi 10.1107/S0108270100010805
_journal_volume 56
_journal_year 2000
_chemical_formula_moiety 'C9 H8 O2'
_chemical_formula_sum 'C9 H8 O2'
_chemical_formula_weight 148.15
_chemical_melting_point 416
_chemical_name_common '4-vinylbenzoic acid'
_chemical_name_systematic
;
4-vinylbenzoic acid
;
_space_group_IT_number 14
_symmetry_cell_setting monoclinic
_symmetry_space_group_name_Hall '-P 2yn'
_symmetry_space_group_name_H-M 'P 1 21/n 1'
_audit_creation_method SHELXL-97
_cell_angle_alpha 90.00
_cell_angle_beta 102.651(8)
_cell_angle_gamma 90.00
_cell_formula_units_Z 4
_cell_length_a 8.2876(16)
_cell_length_b 6.5504(12)
_cell_length_c 14.247(2)
_cell_measurement_reflns_used 8554
_cell_measurement_temperature 293(2)
_cell_measurement_theta_max 27.5
_cell_measurement_theta_min 1.5
_cell_volume 754.7(2)
_computing_cell_refinement PROCESS-AUTO
_computing_data_collection 'PROCESS-AUTO (Rigaku, 1998)'
_computing_data_reduction 'TEXSAN (Rigaku, 1999)'
_computing_molecular_graphics 'ORTEP3 for Windows (Farrugia, 1998)'
_computing_publication_material SHELXL97
_computing_structure_refinement 'SHELXL97 (Sheldrick, 1997)'
_computing_structure_solution 'SHELXS97 (Sheldrick, 1997)'
_diffrn_ambient_temperature 293(2)
_diffrn_detector_area_resol_mean 10
_diffrn_measured_fraction_theta_full .991
_diffrn_measured_fraction_theta_max .991
_diffrn_measurement_device_type 'Rigaku RAXIS-RAPID Imaging Plate'
_diffrn_measurement_method 'Oscillation Photograph'
_diffrn_radiation_monochromator graphite
_diffrn_radiation_source 'Rigaku ratating anode Ultrax18'
_diffrn_radiation_type MoK\a
_diffrn_radiation_wavelength .71073
_diffrn_reflns_av_R_equivalents .0539
_diffrn_reflns_av_sigmaI/netI .0582
_diffrn_reflns_limit_h_max 10
_diffrn_reflns_limit_h_min -10
_diffrn_reflns_limit_k_max 8
_diffrn_reflns_limit_k_min -7
_diffrn_reflns_limit_l_max 18
_diffrn_reflns_limit_l_min -18
_diffrn_reflns_number 5865
_diffrn_reflns_theta_full 27.47
_diffrn_reflns_theta_max 27.47
_diffrn_reflns_theta_min 2.93
_exptl_absorpt_coefficient_mu .092
_exptl_absorpt_correction_T_max .9906
_exptl_absorpt_correction_T_min .9821
_exptl_absorpt_correction_type multi-scan
_exptl_absorpt_process_details 'ABSCOR (Higashi, 1995)'
_exptl_crystal_colour colorless
_exptl_crystal_density_diffrn 1.304
_exptl_crystal_density_meas ?
_exptl_crystal_density_method 'not measured'
_exptl_crystal_description prism
_exptl_crystal_F_000 312
_exptl_crystal_size_max .50
_exptl_crystal_size_mid .40
_exptl_crystal_size_min .30
_refine_diff_density_max .181
_refine_diff_density_min -.132
_refine_ls_extinction_coef .070(11)
_refine_ls_extinction_method 'SHELXL97 (Sheldrick, 1997)'
_refine_ls_goodness_of_fit_ref 1.071
_refine_ls_hydrogen_treatment refxyz
_refine_ls_matrix_type full
_refine_ls_number_parameters 129
_refine_ls_number_reflns 1718
_refine_ls_number_restraints 0
_refine_ls_restrained_S_all 1.071
_refine_ls_R_factor_all .0620
_refine_ls_R_factor_gt .0514
_refine_ls_shift/su_max <0.001
_refine_ls_shift/su_mean <0.001
_refine_ls_structure_factor_coef Fsqd
_refine_ls_weighting_details 'calc w = 1/[\s^2^(Fo^2^)+(0.0661P)^2^+0.0872P] where P=(Fo^2^+2Fc^2^)/3'
_refine_ls_weighting_scheme calc
_refine_ls_wR_factor_ref .1388
_reflns_number_gt 1396
_reflns_number_total 1718
_reflns_threshold_expression I>2\s(I)
_cod_data_source_file ob1035.cif
_cod_data_source_block I_293K
_cod_depositor_comments
;
The following automatic conversions were performed:

'_exptl_crystal_density_meas' value 'not measured' was changed to '?'
- the value is perceived as not measured.

Automatic conversion script
Id: cif_fix_values 3008 2015-01-20 13:52:24Z robertas 
;
_cod_original_sg_symbol_H-M 'P 21/n'
_cod_database_code 2011524
_cod_database_fobs_code 2011524

loop_
_symmetry_equiv_pos_site_id
_symmetry_equiv_pos_as_xyz
1 'x, y, z'
2 '-x+1/2, y+1/2, -z+1/2'
3 '-x, -y, -z'
4 'x-1/2, -y-1/2, z-1/2'

loop_
_atom_site_label
_atom_site_fract_x
_atom_site_fract_y
_atom_site_fract_z
_atom_site_U_iso_or_equiv
_atom_site_adp_type
_atom_site_calc_flag
_atom_site_refinement_flags
_atom_site_occupancy
_atom_site_disorder_assembly
_atom_site_disorder_group
_atom_site_type_symbol
O1 .68953(16) .50975(19) .47359(11) .0823(4) Uani d . 1 . . O
HO1 .636(7) .576(8) .507(3) .099 Uiso d P .53(4) . . H
O2 .50421(13) .26183(19) .44964(9) .0748(4) Uani d . 1 . . O
HO2 .443(7) .346(8) .474(3) .090 Uiso d P .47(4) . . H
C1 .98094(16) -.0523(2) .34578(10) .0592(4) Uani d . 1 . . C
C2 1.02382(18) .1451(3) .37687(11) .0668(4) Uani d . 1 . . C
H2 1.128(2) .196(3) .3759(13) .080 Uiso d . 1 . . H
C3 .91465(19) .2704(3) .40793(11) .0652(4) Uani d . 1 . . C
H3 .945(2) .404(3) .4317(13) .078 Uiso d . 1 . . H
C4 .75887(16) .1997(2) .41002(9) .0565(4) Uani d . 1 . . C
C5 .71478(17) .0041(2) .37877(11) .0615(4) Uani d . 1 . . C
H5 .607(2) -.045(3) .3777(12) .074 Uiso d . 1 . . H
C6 .82395(18) -.1187(2) .34586(11) .0633(4) Uani d . 1 . . C
H6 .794(2) -.256(3) .3244(12) .076 Uiso d . 1 . . H
C7 1.0970(2) -.1924(3) .31540(12) .0726(5) Uani d . 1 . . C
H7 1.053(2) -.321(3) .2899(14) .087 Uiso d . 1 . . H
C8 1.2534(2) -.1638(4) .32423(15) .0854(6) Uani d . 1 . . C
H8A 1.309(3) -.033(3) .3567(16) .103 Uiso d . 1 . . H
H8B 1.312(3) -.273(3) .3020(16) .103 Uiso d . 1 . . H
C9 .64365(17) .3318(2) .44629(10) .0599(4) Uani d . 1 . . C

loop_
_atom_site_aniso_label
_atom_site_aniso_U_11
_atom_site_aniso_U_22
_atom_site_aniso_U_33
_atom_site_aniso_U_12
_atom_site_aniso_U_13
_atom_site_aniso_U_23
O1 .0794(8) .0614(7) .1171(10) -.0111(6) .0456(7) -.0109(6)
O2 .0557(6) .0739(8) .0991(9) -.0073(5) .0266(5) -.0108(6)
C1 .0544(7) .0691(9) .0543(7) -.0025(6) .0125(5) -.0005(6)
C2 .0516(7) .0827(11) .0688(9) -.0153(7) .0189(6) -.0087(7)
C3 .0611(8) .0679(9) .0692(9) -.0155(7) .0204(6) -.0094(7)
C4 .0529(7) .0598(8) .0571(7) -.0038(6) .0127(5) .0033(6)
C5 .0492(7) .0603(8) .0751(9) -.0072(6) .0140(6) .0026(6)
C6 .0580(8) .0593(8) .0723(9) -.0065(6) .0135(6) -.0025(7)
C7 .0659(9) .0822(11) .0715(9) -.0042(8) .0186(7) -.0102(8)
C8 .0665(10) .1012(14) .0932(12) .0028(10) .0274(8) -.0135(11)
C9 .0563(7) .0588(8) .0660(8) -.0053(6) .0166(6) .0028(6)

loop_
_atom_type_symbol
_atom_type_description
_atom_type_scat_dispersion_real
_atom_type_scat_dispersion_imag
_atom_type_scat_source
C C .0033 .0016 'International Tables Vol C Tables 4.2.6.8 and 6.1.1.4'
H H .0000 .0000 'International Tables Vol C Tables 4.2.6.8 and 6.1.1.4'
O O .0106 .0060 'International Tables Vol C Tables 4.2.6.8 and 6.1.1.4'

loop_
_geom_angle_atom_site_label_1
_geom_angle_atom_site_label_2
_geom_angle_atom_site_label_3
_geom_angle
_geom_angle_publ_flag
HO1 O1 C9 120(3) ?
HO2 O2 C9 114(3) ?
C6 C1 C2 118.13(14) yes
C6 C1 C7 119.16(15) yes
C2 C1 C7 122.70(14) yes
H2 C2 C3 118.2(12) ?
H2 C2 C1 120.3(12) ?
C3 C2 C1 121.49(14) yes
H3 C3 C2 121.9(11) ?
H3 C3 C4 118.3(11) ?
C2 C3 C4 119.70(15) yes
C3 C4 C5 119.24(14) yes
C3 C4 C9 119.72(14) yes
C5 C4 C9 121.04(12) yes
H5 C5 C6 119.3(10) ?
H5 C5 C4 120.1(11) ?
C6 C5 C4 120.56(13) yes
H6 C6 C5 120.7(10) ?
H6 C6 C1 118.4(10) ?
C5 C6 C1 120.85(14) yes
H7 C7 C8 117.0(12) ?
H7 C7 C1 116.5(12) ?
C8 C7 C1 126.40(18) yes
H8B C8 H8A 123.8(19) ?
H8B C8 C7 115.7(14) ?
H8A C8 C7 120.4(12) ?
O2 C9 O1 122.98(14) yes
O2 C9 C4 118.39(14) yes
O1 C9 C4 118.63(13) yes

loop_
_geom_bond_atom_site_label_1
_geom_bond_atom_site_label_2
_geom_bond_site_symmetry_2
_geom_bond_distance
_geom_bond_publ_flag
O1 HO1 . .83(6) yes
O1 C9 . 1.2611(19) yes
O2 HO2 . .87(7) yes
O2 C9 . 1.2537(17) yes
C1 C6 . 1.372(2) yes
C1 C2 . 1.388(2) yes
C1 C7 . 1.462(2) yes
C2 H2 . .930(19) ?
C2 C3 . 1.365(2) yes
C3 H3 . .95(2) ?
C3 C4 . 1.3780(19) yes
C4 C5 . 1.379(2) yes
C4 C9 . 1.464(2) yes
C5 H5 . .949(18) ?
C5 C6 . 1.368(2) yes
C6 H6 . .966(17) ?
C7 H7 . .96(2) ?
C7 C8 . 1.288(2) yes
C8 H8B . .96(2) ?
C8 H8A . 1.03(2) ?

loop_
_geom_hbond_atom_site_label_D
_geom_hbond_atom_site_label_H
_geom_hbond_atom_site_label_A
_geom_hbond_site_symmetry_A
_geom_hbond_distance_DH
_geom_hbond_distance_HA
_geom_hbond_distance_DA
_geom_hbond_angle_DHA
_geom_hbond_publ_flag
O1 HO1 O2 3_666 .83(6) 1.79(6) 2.6043(17) 166(5) yes
O2 HO2 O1 3_666 .87(7) 1.74(7) 2.6043(17) 173(5) yes

loop_
_geom_torsion_atom_site_label_1
_geom_torsion_atom_site_label_2
_geom_torsion_atom_site_label_3
_geom_torsion_atom_site_label_4
_geom_torsion
_geom_torsion_publ_flag
C8 C7 C1 C2 9.1(3) yes
O1 C9 C4 C3 1.1(2) yes
O2 C9 C4 C3 -178.24(13) yes
